data_4103497
loop_
_publ_author_name
'Zaozao Qiu'
'Zuowei Xie'

_publ_section_title
;
 Palladium/Nickel-Cocatalyzed Cycloaddition of 1,3-Dehydro-o-Carborane
 with Alkynes. Facile Synthesis of C,B-Substituted Carboranes
;
_journal_name_full 'Journal of the American Chemical Society'
_journal_page_first 16085
_journal_page_last 16093
_journal_paper_doi 10.1021/ja1058789
_journal_volume 132
_journal_year 2010
_chemical_formula_sum 'C17 H38 B10 Si'
_chemical_formula_weight 378.66
_chemical_name_systematic
; 
 ? 
;
_space_group_IT_number 19
_symmetry_cell_setting orthorhombic
_symmetry_space_group_name_Hall 'P 2ac 2ab'
_symmetry_space_group_name_H-M 'P 21 21 21'
_atom_sites_solution_hydrogens geom
_atom_sites_solution_primary direct
_atom_sites_solution_secondary difmap
_audit_creation_method SHELXL-97
_cell_angle_alpha 90.00
_cell_angle_beta 90.00
_cell_angle_gamma 90.00
_cell_formula_units_Z 4
_cell_length_a 9.771(3)
_cell_length_b 14.550(5)
_cell_length_c 16.814(6)
_cell_measurement_reflns_used 177
_cell_measurement_temperature 296(2)
_cell_measurement_theta_max 15
_cell_measurement_theta_min 15
_cell_volume 2390.4(14)
_computing_cell_refinement 'BRUKER APEXII DUO DIFFRACTOMETER'
_computing_data_collection 'BRUKER APEXII DUO DIFFRACTOMETER'
_computing_data_reduction 'BRUKER APEXII DUO DIFFRACTOMETER'
_computing_molecular_graphics 'SIEMENS SHELXTL'
_computing_publication_material 'SIEMENS SHELXTL'
_computing_structure_refinement 'SHELXL-97 (Sheldrick, 2008)'
_computing_structure_solution 'SHELXS-97 (Sheldrick, 2008)'
_diffrn_ambient_temperature 296(2)
_diffrn_measured_fraction_theta_full 1.000
_diffrn_measured_fraction_theta_max 1.000
_diffrn_measurement_device_type 'BRUKER APEXII DUO DIFFRACTOMETER'
_diffrn_measurement_method 'PHI & OMEGA SCAN'
_diffrn_radiation_monochromator graphite
_diffrn_radiation_source 'fine-focus sealed tube'
_diffrn_radiation_type MoK\a
_diffrn_radiation_wavelength 0.71073
_diffrn_reflns_av_R_equivalents 0.0343
_diffrn_reflns_av_sigmaI/netI 0.0255
_diffrn_reflns_limit_h_max 10
_diffrn_reflns_limit_h_min -11
_diffrn_reflns_limit_k_max 17
_diffrn_reflns_limit_k_min -17
_diffrn_reflns_limit_l_max 20
_diffrn_reflns_limit_l_min -20
_diffrn_reflns_number 20480
_diffrn_reflns_theta_full 25.25
_diffrn_reflns_theta_max 25.25
_diffrn_reflns_theta_min 1.85
_exptl_absorpt_coefficient_mu 0.100
_exptl_absorpt_correction_T_max 0.7456
_exptl_absorpt_correction_T_min 0.6681
_exptl_absorpt_correction_type multi-scan
_exptl_crystal_colour colourless
_exptl_crystal_density_diffrn 1.052
_exptl_crystal_density_meas 0
_exptl_crystal_density_method 'not measured'
_exptl_crystal_description block
_exptl_crystal_F_000 816
_exptl_crystal_size_max 0.50
_exptl_crystal_size_mid 0.40
_exptl_crystal_size_min 0.30
_refine_diff_density_max 0.341
_refine_diff_density_min -0.162
_refine_diff_density_rms 0.032
_refine_ls_abs_structure_details 'Flack H D (1983), Acta Cryst. A39, 876-881'
_refine_ls_abs_structure_Flack 0.01(12)
_refine_ls_extinction_method none
_refine_ls_goodness_of_fit_ref 1.049
_refine_ls_hydrogen_treatment riding
_refine_ls_matrix_type full
_refine_ls_number_parameters 253
_refine_ls_number_reflns 4328
_refine_ls_number_restraints 0
_refine_ls_restrained_S_all 1.049
_refine_ls_R_factor_all 0.0457
_refine_ls_R_factor_gt 0.0390
_refine_ls_shift/su_max 0.000
_refine_ls_shift/su_mean 0.000
_refine_ls_structure_factor_coef Fsqd
_refine_ls_weighting_details 'calc w=1/[\s^2^(Fo^2^)+(0.0743P)^2^+0.2234P] where P=(Fo^2^+2Fc^2^)/3'
_refine_ls_weighting_scheme calc
_refine_ls_wR_factor_gt 0.1079
_refine_ls_wR_factor_ref 0.1144
_reflns_number_gt 3881
_reflns_number_total 4328
_reflns_threshold_expression >2sigma(I)
_cod_data_source_file ja1058789_si_001_3.cif
_cod_data_source_block 4d
_cod_original_cell_volume 2390.3(13)
_cod_database_code 4103497

loop_
_symmetry_equiv_pos_as_xyz
'x, y, z'
'-x+1/2, -y, z+1/2'
'-x, y+1/2, -z+1/2'
'x+1/2, -y+1/2, -z'

loop_
_atom_site_label
_atom_site_type_symbol
_atom_site_fract_x
_atom_site_fract_y
_atom_site_fract_z
_atom_site_U_iso_or_equiv
_atom_site_adp_type
_atom_site_occupancy
_atom_site_symmetry_multiplicity
_atom_site_calc_flag
_atom_site_refinement_flags
Si1 Si 0.83663(5) 0.61251(4) 0.07680(4) 0.04907(17) Uani 1 1 d .
C1 C 0.93872(17) 0.40445(11) 0.05016(10) 0.0350(4) Uani 1 1 d .
C2 C 0.89259(17) 0.49210(12) 0.11391(10) 0.0357(4) Uani 1 1 d .
C11 C 0.95511(18) 0.42446(12) -0.03793(10) 0.0367(4) Uani 1 1 d .
C12 C 0.8521(2) 0.37933(15) -0.09292(12) 0.0492(5) Uani 1 1 d .
H12A H 0.8293 0.4216 -0.1355 0.059 Uiso 1 1 calc R
H12B H 0.7690 0.3664 -0.0634 0.059 Uiso 1 1 calc R
C13 C 0.9070(3) 0.28911(17) -0.12917(15) 0.0654(6) Uani 1 1 d .
H13A H 0.8389 0.2631 -0.1636 0.098 Uiso 1 1 calc R
H13B H 0.9277 0.2465 -0.0873 0.098 Uiso 1 1 calc R
H13C H 0.9885 0.3017 -0.1591 0.098 Uiso 1 1 calc R
C14 C 1.06429(19) 0.47391(12) -0.06517(11) 0.0397(4) Uani 1 1 d .
C15 C 1.0728(2) 0.49697(17) -0.15377(12) 0.0582(6) Uani 1 1 d .
H15A H 1.1672 0.4915 -0.1710 0.070 Uiso 1 1 calc R
H15B H 1.0192 0.4525 -0.1834 0.070 Uiso 1 1 calc R
C16 C 1.0213(3) 0.5931(2) -0.17307(15) 0.0762(8) Uani 1 1 d .
H16A H 1.0286 0.6037 -0.2293 0.114 Uiso 1 1 calc R
H16B H 1.0756 0.6376 -0.1451 0.114 Uiso 1 1 calc R
H16C H 0.9274 0.5987 -0.1570 0.114 Uiso 1 1 calc R
C17 C 1.17899(19) 0.50839(12) -0.01410(10) 0.0381(4) Uani 1 1 d .
C18 C 1.3058(2) 0.54424(15) -0.05653(13) 0.0491(5) Uani 1 1 d .
H18A H 1.3544 0.5861 -0.0216 0.059 Uiso 1 1 calc R
H18B H 1.2782 0.5782 -0.1035 0.059 Uiso 1 1 calc R
C19 C 1.4017(2) 0.46607(17) -0.08103(15) 0.0622(6) Uani 1 1 d .
H19A H 1.4804 0.4911 -0.1074 0.093 Uiso 1 1 calc R
H19B H 1.3544 0.4252 -0.1164 0.093 Uiso 1 1 calc R
H19C H 1.4303 0.4329 -0.0346 0.093 Uiso 1 1 calc R
C20 C 1.17925(17) 0.50135(12) 0.06693(11) 0.0394(4) Uani 1 1 d .
C21 C 1.3015(2) 0.52983(17) 0.11833(13) 0.0572(6) Uani 1 1 d .
H21A H 1.3047 0.4897 0.1644 0.069 Uiso 1 1 calc R
H21B H 1.3845 0.5194 0.0880 0.069 Uiso 1 1 calc R
C22 C 1.3023(3) 0.6274(2) 0.14700(19) 0.0838(9) Uani 1 1 d .
H22A H 1.3830 0.6381 0.1782 0.126 Uiso 1 1 calc R
H22B H 1.2225 0.6384 0.1790 0.126 Uiso 1 1 calc R
H22C H 1.3018 0.6682 0.1022 0.126 Uiso 1 1 calc R
C23 C 0.7186(3) 0.60092(19) -0.00954(17) 0.0747(8) Uani 1 1 d .
H23A H 0.6917 0.6609 -0.0275 0.112 Uiso 1 1 calc R
H23B H 0.6389 0.5669 0.0063 0.112 Uiso 1 1 calc R
H23C H 0.7643 0.5690 -0.0519 0.112 Uiso 1 1 calc R
C24 C 0.9813(3) 0.68950(15) 0.0515(2) 0.0767(9) Uani 1 1 d .
H24A H 0.9464 0.7476 0.0336 0.115 Uiso 1 1 calc R
H24B H 1.0351 0.6621 0.0100 0.115 Uiso 1 1 calc R
H24C H 1.0373 0.6987 0.0977 0.115 Uiso 1 1 calc R
C25 C 0.7443(4) 0.6686(2) 0.1615(2) 0.0969(10) Uani 1 1 d .
H25A H 0.7145 0.7288 0.1457 0.145 Uiso 1 1 calc R
H25B H 0.8047 0.6736 0.2063 0.145 Uiso 1 1 calc R
H25C H 0.6662 0.6321 0.1758 0.145 Uiso 1 1 calc R
B3 B 1.06117(19) 0.45132(14) 0.11016(11) 0.0323(4) Uani 1 1 d .
B4 B 1.0512(2) 0.32988(14) 0.09688(13) 0.0414(5) Uani 1 1 d .
H4 H 1.1304 0.2905 0.0653 0.050 Uiso 1 1 calc R
B5 B 0.8740(2) 0.30139(15) 0.08831(15) 0.0465(5) Uani 1 1 d .
H5 H 0.8385 0.2443 0.0507 0.056 Uiso 1 1 calc R
B6 B 0.7775(2) 0.40426(16) 0.09762(14) 0.0449(5) Uani 1 1 d .
H6 H 0.6805 0.4142 0.0656 0.054 Uiso 1 1 calc R
B7 B 0.9808(2) 0.48061(16) 0.20188(12) 0.0433(5) Uani 1 1 d .
H7 H 1.0153 0.5396 0.2376 0.052 Uiso 1 1 calc R
B8 B 1.0789(2) 0.37701(16) 0.19339(13) 0.0458(5) Uani 1 1 d .
H8 H 1.1771 0.3686 0.2246 0.055 Uiso 1 1 calc R
B9 B 0.9634(3) 0.28368(18) 0.18020(15) 0.0550(6) Uani 1 1 d .
H9 H 0.9864 0.2145 0.2030 0.066 Uiso 1 1 calc R
B10 B 0.7934(3) 0.32847(19) 0.17993(16) 0.0580(7) Uani 1 1 d .
H10 H 0.7061 0.2881 0.2021 0.070 Uiso 1 1 calc R
B11 B 0.8049(2) 0.44900(19) 0.19452(14) 0.0520(6) Uani 1 1 d .
H11 H 0.7247 0.4872 0.2264 0.062 Uiso 1 1 calc R
B12 B 0.9201(3) 0.37572(19) 0.24556(15) 0.0586(7) Uani 1 1 d .
H12 H 0.9152 0.3663 0.3104 0.070 Uiso 1 1 calc R

loop_
_atom_site_aniso_label
_atom_site_aniso_U_11
_atom_site_aniso_U_22
_atom_site_aniso_U_33
_atom_site_aniso_U_23
_atom_site_aniso_U_13
_atom_site_aniso_U_12
Si1 0.0431(3) 0.0366(3) 0.0675(4) -0.0027(3) -0.0062(3) 0.0079(2)
C1 0.0366(8) 0.0301(9) 0.0383(9) 0.0000(7) -0.0009(7) -0.0025(7)
C2 0.0331(8) 0.0347(9) 0.0392(9) -0.0014(8) 0.0035(7) 0.0002(7)
C11 0.0384(8) 0.0353(9) 0.0364(9) 0.0001(7) -0.0026(8) -0.0033(7)
C12 0.0487(10) 0.0573(12) 0.0416(10) -0.0035(9) -0.0067(8) -0.0127(10)
C13 0.0713(15) 0.0653(14) 0.0597(14) -0.0183(12) 0.0000(12) -0.0167(13)
C14 0.0436(9) 0.0411(9) 0.0344(9) 0.0012(8) -0.0012(8) -0.0042(8)
C15 0.0635(13) 0.0755(15) 0.0356(10) 0.0039(11) -0.0034(9) -0.0257(12)
C16 0.0767(15) 0.094(2) 0.0580(14) 0.0352(14) -0.0140(12) -0.0185(15)
C17 0.0408(10) 0.0352(9) 0.0384(9) 0.0007(8) 0.0007(8) -0.0053(8)
C18 0.0469(11) 0.0512(11) 0.0491(11) 0.0027(9) 0.0017(9) -0.0161(9)
C19 0.0552(12) 0.0701(14) 0.0615(13) -0.0071(12) 0.0175(11) -0.0084(11)
C20 0.0362(9) 0.0415(9) 0.0405(9) -0.0036(8) -0.0027(8) -0.0005(8)
C21 0.0514(12) 0.0732(15) 0.0470(11) -0.0015(11) -0.0090(9) -0.0122(11)
C22 0.0761(17) 0.089(2) 0.0859(19) -0.0287(17) -0.0189(15) -0.0157(15)
C23 0.0642(14) 0.0611(15) 0.099(2) 0.0074(15) -0.0304(14) 0.0121(13)
C24 0.0665(14) 0.0356(11) 0.128(3) 0.0111(13) -0.0108(15) 0.0006(10)
C25 0.102(2) 0.0751(19) 0.114(3) -0.0280(18) 0.015(2) 0.0395(18)
B3 0.0327(9) 0.0351(9) 0.0289(9) 0.0005(8) -0.0033(8) 0.0032(8)
B4 0.0492(11) 0.0335(10) 0.0416(11) 0.0024(9) -0.0077(10) 0.0046(9)
B5 0.0577(13) 0.0322(10) 0.0497(13) 0.0053(10) -0.0054(10) -0.0094(9)
B6 0.0366(10) 0.0455(12) 0.0526(13) 0.0019(10) 0.0039(9) -0.0097(9)
B7 0.0535(12) 0.0474(12) 0.0290(10) -0.0033(9) 0.0016(9) -0.0066(10)
B8 0.0579(13) 0.0449(12) 0.0346(10) 0.0080(9) -0.0108(9) -0.0016(10)
B9 0.0756(16) 0.0422(12) 0.0472(13) 0.0165(11) -0.0070(13) -0.0098(12)
B10 0.0643(16) 0.0560(14) 0.0537(14) 0.0099(12) 0.0070(12) -0.0224(12)
B11 0.0481(13) 0.0607(15) 0.0472(13) -0.0018(11) 0.0162(10) -0.0108(10)
B12 0.0773(17) 0.0595(15) 0.0390(12) 0.0095(11) 0.0054(12) -0.0162(14)

loop_
_atom_type_symbol
_atom_type_description
_atom_type_scat_dispersion_real
_atom_type_scat_dispersion_imag
_atom_type_scat_source
C C 0.0033 0.0016 'International Tables Vol C Tables 4.2.6.8 and 6.1.1.4'
H H 0.0000 0.0000 'International Tables Vol C Tables 4.2.6.8 and 6.1.1.4'
B B 0.0013 0.0007 'International Tables Vol C Tables 4.2.6.8 and 6.1.1.4'
Si Si 0.0817 0.0704 'International Tables Vol C Tables 4.2.6.8 and 6.1.1.4'

loop_
_geom_angle_atom_site_label_1
_geom_angle_atom_site_label_2
_geom_angle_atom_site_label_3
_geom_angle
C24 Si1 C23 110.37(14)
C24 Si1 C25 106.19(16)
C23 Si1 C25 109.49(15)
C24 Si1 C2 113.90(9)
C23 Si1 C2 110.11(10)
C25 Si1 C2 106.57(13)
C11 C1 B3 115.22(14)
C11 C1 C2 119.46(14)
B3 C1 C2 61.37(10)
C11 C1 B4 119.71(15)
B3 C1 B4 62.47(11)
C2 C1 B4 110.29(13)
C11 C1 B5 124.08(15)
B3 C1 B5 112.27(14)
C2 C1 B5 108.14(13)
B4 C1 B5 61.70(12)
C11 C1 B6 122.37(15)
B3 C1 B6 111.03(13)
C2 C1 B6 59.17(11)
B4 C1 B6 111.09(14)
B5 C1 B6 60.70(12)
B7 C2 B11 62.43(13)
B7 C2 B6 113.04(15)
B11 C2 B6 61.99(12)
B7 C2 C1 109.35(14)
B11 C2 C1 110.47(14)
B6 C2 C1 61.58(11)
B7 C2 B3 61.75(11)
B11 C2 B3 111.89(14)
B6 C2 B3 110.88(14)
C1 C2 B3 58.79(10)
B7 C2 Si1 120.40(12)
B11 C2 Si1 116.25(13)
B6 C2 Si1 115.77(12)
C1 C2 Si1 122.79(12)
B3 C2 Si1 124.04(11)
C14 C11 C12 122.82(16)
C14 C11 C1 120.71(16)
C12 C11 C1 116.23(15)
C11 C12 C13 112.25(17)
C11 C14 C17 124.64(16)
C11 C14 C15 118.99(17)
C17 C14 C15 116.38(16)
C16 C15 C14 113.1(2)
C20 C17 C14 123.21(16)
C20 C17 C18 119.44(17)
C14 C17 C18 117.07(16)
C17 C18 C19 111.70(17)
C17 C20 C21 122.96(17)
C17 C20 B3 120.18(16)
C21 C20 B3 116.37(16)
C22 C21 C20 116.2(2)
C20 B3 C1 115.68(14)
C20 B3 C2 124.00(14)
C1 B3 C2 59.84(10)
C20 B3 B8 125.73(15)
C1 B3 B8 106.90(14)
C2 B3 B8 105.64(14)
C20 B3 B7 128.53(16)
C1 B3 B7 107.36(14)
C2 B3 B7 58.26(11)
B8 B3 B7 60.46(12)
C20 B3 B4 116.64(16)
C1 B3 B4 59.47(11)
C2 B3 B4 106.78(14)
B8 B3 B4 60.08(12)
B7 B3 B4 108.73(15)
C1 B4 B9 106.76(16)
C1 B4 B8 105.56(15)
B9 B4 B8 60.04(14)
C1 B4 B3 58.06(10)
B9 B4 B3 107.62(16)
B8 B4 B3 59.77(12)
C1 B4 B5 59.60(11)
B9 B4 B5 60.48(14)
B8 B4 B5 108.07(17)
B3 B4 B5 107.04(15)
C1 B5 B10 106.77(16)
C1 B5 B6 60.12(11)
B10 B5 B6 60.03(14)
C1 B5 B4 58.69(11)
B10 B5 B4 108.00(17)
B6 B5 B4 108.19(15)
C1 B5 B9 105.27(15)
B10 B5 B9 60.01(16)
B6 B5 B9 107.68(18)
B4 B5 B9 59.47(13)
C2 B6 C1 59.25(10)
C2 B6 B11 58.93(12)
C1 B6 B11 106.23(14)
C2 B6 B5 106.98(14)
C1 B6 B5 59.18(11)
B11 B6 B5 108.05(17)
C2 B6 B10 106.23(16)
C1 B6 B10 105.97(16)
B11 B6 B10 59.96(14)
B5 B6 B10 59.94(14)
C2 B7 B3 59.99(11)
C2 B7 B11 58.82(12)
B3 B7 B11 107.62(15)
C2 B7 B8 106.34(14)
B3 B7 B8 59.63(12)
B11 B7 B8 107.03(17)
C2 B7 B12 105.58(16)
B3 B7 B12 107.24(16)
B11 B7 B12 59.35(14)
B8 B7 B12 59.62(14)
B3 B8 B9 107.71(15)
B3 B8 B4 60.15(11)
B9 B8 B4 59.77(13)
B3 B8 B12 107.99(16)
B9 B8 B12 60.07(15)
B4 B8 B12 108.15(17)
B3 B8 B7 59.91(11)
B9 B8 B7 108.21(17)
B4 B8 B7 108.36(15)
B12 B8 B7 60.27(14)
B4 B9 B8 60.18(13)
B4 B9 B12 108.46(17)
B8 B9 B12 60.05(14)
B4 B9 B10 108.04(16)
B8 B9 B10 108.19(18)
B12 B9 B10 60.43(16)
B4 B9 B5 60.05(12)
B8 B9 B5 107.84(15)
B12 B9 B5 107.91(18)
B10 B9 B5 59.48(14)
B11 B10 B5 108.13(17)
B11 B10 B6 59.98(14)
B5 B10 B6 60.03(13)
B11 B10 B9 107.54(18)
B5 B10 B9 60.51(15)
B6 B10 B9 108.07(17)
B11 B10 B12 59.52(15)
B5 B10 B12 108.19(17)
B6 B10 B12 107.54(17)
B9 B10 B12 59.75(15)
C2 B11 B12 106.52(16)
C2 B11 B10 106.42(17)
B12 B11 B10 60.83(16)
C2 B11 B6 59.07(12)
B12 B11 B6 108.65(18)
B10 B11 B6 60.06(14)
C2 B11 B7 58.74(11)
B12 B11 B7 60.63(14)
B10 B11 B7 109.01(19)
B6 B11 B7 107.68(15)
B11 B12 B8 107.96(16)
B11 B12 B9 107.71(18)
B8 B12 B9 59.88(14)
B11 B12 B7 60.02(14)
B8 B12 B7 60.11(13)
B9 B12 B7 107.94(16)
B11 B12 B10 59.66(15)
B8 B12 B10 107.58(17)
B9 B12 B10 59.82(16)
B7 B12 B10 107.60(17)

loop_
_geom_bond_atom_site_label_1
_geom_bond_atom_site_label_2
_geom_bond_distance
Si1 C24 1.853(3)
Si1 C23 1.862(2)
Si1 C25 1.873(3)
Si1 C2 1.9384(19)
C1 C11 1.518(2)
C1 B3 1.707(2)
C1 C2 1.726(2)
C1 B4 1.733(3)
C1 B5 1.749(3)
C1 B6 1.766(3)
C2 B7 1.720(3)
C2 B11 1.722(3)
C2 B6 1.724(3)
C2 B3 1.752(2)
C11 C14 1.366(3)
C11 C12 1.516(2)
C12 C13 1.543(3)
C14 C17 1.498(2)
C14 C15 1.529(3)
C15 C16 1.521(4)
C17 C20 1.366(3)
C17 C18 1.522(2)
C18 C19 1.530(3)
C20 C21 1.531(2)
C20 B3 1.546(3)
C21 C22 1.500(4)
B3 B8 1.777(3)
B3 B7 1.782(3)
B3 B4 1.784(3)
B4 B9 1.775(3)
B4 B8 1.782(3)
B4 B5 1.786(3)
B5 B10 1.775(4)
B5 B6 1.776(3)
B5 B9 1.793(3)
B6 B11 1.775(3)
B6 B10 1.776(3)
B7 B11 1.784(3)
B7 B8 1.792(3)
B7 B12 1.795(3)
B8 B9 1.780(3)
B8 B12 1.783(4)
B9 B12 1.783(4)
B9 B10 1.784(4)
B10 B11 1.774(4)
B10 B12 1.795(4)
B11 B12 1.772(4)
